data_4083079
loop_
_publ_author_name
'Jacques, B\'eatrice'
'Hueber, Damien'
'Hameury, Sophie'
'Braunstein, Pierre'
'Pale, Patrick'
'Blanc, Aur\'elien'
'de Fr\'emont, Pierre'

_publ_section_title
;
 Synthesis, Characterization, and Catalytic Activity of
 Alcohol-Functionalized NHC Gold(I/III) Complexes
;
_journal_issue 9
_journal_name_full Organometallics
_journal_page_first 2326
_journal_paper_doi 10.1021/om500240h
_journal_volume 33
_journal_year 2014
_chemical_formula_moiety 'C6 H10 Au Cl N2 O'
_chemical_formula_sum 'C6 H10 Au Cl N2 O'
_chemical_formula_weight 358.58
_chemical_name_common '[(IMeEtOH)AuCl]'
_space_group_IT_number 61
_symmetry_cell_setting orthorhombic
_symmetry_Int_Tables_number 61
_symmetry_space_group_name_Hall '-P 2ac 2ab'
_symmetry_space_group_name_H-M 'P b c a'
_atom_sites_solution_hydrogens geom
_atom_sites_solution_primary direct
_atom_sites_solution_secondary difmap
_audit_creation_method SHELXL-97
_cell_angle_alpha 90.00
_cell_angle_beta 90.00
_cell_angle_gamma 90.00
_cell_formula_units_Z 8
_cell_length_a 12.1857(5)
_cell_length_b 7.6441(2)
_cell_length_c 19.5840(8)
_cell_measurement_reflns_used 8593
_cell_measurement_temperature 173(2)
_cell_measurement_theta_max 27.485
_cell_measurement_theta_min 0.998
_cell_volume 1824.22(12)
_computing_cell_refinement 'HKL Scalepack (Otwinowski & Minor 1997)'
_computing_data_collection 'Collect (Bruker AXS BV, 1997-2004)'
_computing_data_reduction 'HKL Denzo and Scalepack (Otwinowski & Minor 1997)'
_computing_molecular_graphics 'Ortep-3 for Windows (Farrugia, 1997)'
_computing_publication_material 'WinGX publication routines (Farrugia, 1999)'
_computing_structure_refinement 'SHELXL-97 (Sheldrick, 2008)'
_computing_structure_solution 'sir 92'
_diffrn_ambient_temperature 173(2)
_diffrn_detector_area_resol_mean 9
_diffrn_measured_fraction_theta_full 1.000
_diffrn_measured_fraction_theta_max 1.000
_diffrn_measurement_device_type KappaCCD
_diffrn_measurement_method 'CCD rotation images, thick slices'
_diffrn_radiation_monochromator 'horizonally mounted graphite crystal'
_diffrn_radiation_probe x-ray
_diffrn_radiation_type MoK\a
_diffrn_radiation_wavelength 0.71073
_diffrn_reflns_av_R_equivalents 0.0717
_diffrn_reflns_av_unetI/netI 0.0413
_diffrn_reflns_limit_h_max 15
_diffrn_reflns_limit_h_min -15
_diffrn_reflns_limit_k_max 9
_diffrn_reflns_limit_k_min -9
_diffrn_reflns_limit_l_max 25
_diffrn_reflns_limit_l_min -25
_diffrn_reflns_number 17165
_diffrn_reflns_theta_full 27.47
_diffrn_reflns_theta_max 27.47
_diffrn_reflns_theta_min 2.67
_diffrn_source 'Enraf Nonius FR590'
_exptl_absorpt_coefficient_mu 16.369
_exptl_absorpt_correction_T_max 0.0913
_exptl_absorpt_correction_T_min 0.0482
_exptl_absorpt_correction_type multi-scan
_exptl_absorpt_process_details
;
[c.f. r.h. blessing, acta cryst. (1995), a51, 33-38]
;
_exptl_crystal_colour Colorless
_exptl_crystal_density_diffrn 2.611
_exptl_crystal_density_method 'not measured'
_exptl_crystal_description Needle
_exptl_crystal_F_000 1312
_exptl_crystal_recrystallization_method 'DCM - Pentane'
_exptl_crystal_size_max 0.20
_exptl_crystal_size_mid 0.12
_exptl_crystal_size_min 0.06
_refine_diff_density_max 3.316
_refine_diff_density_min -2.103
_refine_diff_density_rms 0.265
_refine_ls_extinction_coef 0.00034(9)
_refine_ls_extinction_expression Fc^*^=kFc[1+0.001xFc^2^\l^3^/sin(2\q)]^-1/4^
_refine_ls_extinction_method SHELXL
_refine_ls_goodness_of_fit_ref 1.115
_refine_ls_hydrogen_treatment constr
_refine_ls_matrix_type full
_refine_ls_number_parameters 102
_refine_ls_number_reflns 2085
_refine_ls_number_restraints 0
_refine_ls_restrained_S_all 1.115
_refine_ls_R_factor_all 0.0671
_refine_ls_R_factor_gt 0.0383
_refine_ls_shift/su_max 0.002
_refine_ls_shift/su_mean 0.000
_refine_ls_structure_factor_coef Fsqd
_refine_ls_weighting_details 'calc w=1/[\s^2^(Fo^2^)+(0.0468P)^2^+0.4771P] where P=(Fo^2^+2Fc^2^)/3'
_refine_ls_weighting_scheme calc
_refine_ls_wR_factor_gt 0.0824
_refine_ls_wR_factor_ref 0.0954
_reflns_number_gt 1439
_reflns_number_total 2085
_reflns_threshold_expression >2sigma(I)
_cod_data_source_file om500240h_si_002.cif
_cod_data_source_block compound_3
_cod_depositor_comments 'Adding full bibliography for 4083077--4083084.cif.'
_cod_database_code 4083079

loop_
_symmetry_equiv_pos_as_xyz
'x, y, z'
'-x+1/2, -y, z+1/2'
'x+1/2, -y+1/2, -z'
'-x, y+1/2, -z+1/2'
'-x, -y, -z'
'x-1/2, y, -z-1/2'
'-x-1/2, y-1/2, z'
'x, -y-1/2, z-1/2'

loop_
_atom_site_label
_atom_site_type_symbol
_atom_site_fract_x
_atom_site_fract_y
_atom_site_fract_z
_atom_site_U_iso_or_equiv
_atom_site_adp_type
_atom_site_occupancy
_atom_site_symmetry_multiplicity
_atom_site_calc_flag
_atom_site_refinement_flags
Au1 Au 0.46578(2) 0.20725(4) 0.983552(17) 0.03050(15) Uani 1 1 d .
Cl1 Cl 0.5055(2) 0.2135(3) 0.86905(12) 0.0395(5) Uani 1 1 d .
O1 O 0.6794(5) 0.0756(7) 1.1804(3) 0.0498(16) Uani 1 1 d .
H7 H 0.6281 0.0105 1.1715 0.075 Uiso 1 1 d R
N1 N 0.3354(6) 0.1480(8) 1.1098(4) 0.0380(16) Uani 1 1 d .
N2 N 0.4881(6) 0.2722(9) 1.1342(4) 0.0375(17) Uani 1 1 d .
C1 C 0.4279(7) 0.2100(9) 1.0828(5) 0.036(2) Uani 1 1 d .
C2 C 0.4325(8) 0.2470(11) 1.1950(5) 0.047(2) Uani 1 1 d .
H2 H 0.4572 0.2767 1.2384 0.056 Uiso 1 1 calc R
C3 C 0.3368(8) 0.1721(11) 1.1795(5) 0.051(2) Uani 1 1 d .
H3 H 0.2814 0.1418 1.2100 0.062 Uiso 1 1 calc R
C5 C 0.6000(7) 0.3378(10) 1.1284(5) 0.042(2) Uani 1 1 d .
H5A H 0.6171 0.4085 1.1681 0.051 Uiso 1 1 calc R
H5B H 0.6057 0.4117 1.0883 0.051 Uiso 1 1 calc R
C6 C 0.6828(7) 0.1886(10) 1.1229(5) 0.043(2) Uani 1 1 d .
H6A H 0.6676 0.1214 1.0820 0.052 Uiso 1 1 calc R
H6B H 0.7560 0.2372 1.1186 0.052 Uiso 1 1 calc R
C4 C 0.2479(6) 0.0605(11) 1.0729(5) 0.044(2) Uani 1 1 d .
H4A H 0.2121 0.1426 1.0433 0.066 Uiso 1 1 calc R
H4B H 0.1956 0.0143 1.1049 0.066 Uiso 1 1 calc R
H4C H 0.2780 -0.0334 1.0463 0.066 Uiso 1 1 calc R

loop_
_atom_site_aniso_label
_atom_site_aniso_U_11
_atom_site_aniso_U_22
_atom_site_aniso_U_33
_atom_site_aniso_U_23
_atom_site_aniso_U_13
_atom_site_aniso_U_12
Au1 0.0284(2) 0.0341(2) 0.0290(2) -0.00014(13) -0.00094(14) 0.00108(13)
Cl1 0.0441(12) 0.0450(12) 0.0295(12) 0.0009(9) -0.0008(10) 0.0008(9)
O1 0.043(4) 0.051(4) 0.056(4) -0.002(3) -0.015(3) 0.003(3)
N1 0.035(4) 0.040(4) 0.039(4) 0.002(3) 0.006(3) 0.006(3)
N2 0.035(4) 0.049(4) 0.029(4) 0.000(3) -0.003(3) 0.008(3)
C1 0.036(4) 0.025(4) 0.047(6) 0.000(4) -0.001(4) 0.003(3)
C2 0.049(6) 0.060(5) 0.031(5) -0.007(4) -0.002(5) 0.015(5)
C3 0.050(6) 0.060(6) 0.044(6) 0.008(5) 0.018(5) 0.015(5)
C5 0.037(5) 0.044(4) 0.045(6) -0.013(4) -0.005(4) 0.001(4)
C6 0.031(5) 0.048(5) 0.051(6) -0.005(4) -0.009(4) -0.003(4)
C4 0.027(4) 0.046(5) 0.060(6) 0.007(4) 0.003(4) -0.005(4)

loop_
_atom_type_symbol
_atom_type_description
_atom_type_scat_dispersion_real
_atom_type_scat_dispersion_imag
_atom_type_scat_source
C C 0.0033 0.0016 'International Tables Vol C Tables 4.2.6.8 and 6.1.1.4'
H H 0.0000 0.0000 'International Tables Vol C Tables 4.2.6.8 and 6.1.1.4'
Au Au -2.0133 8.8022 'International Tables Vol C Tables 4.2.6.8 and 6.1.1.4'
Cl Cl 0.1484 0.1585 'International Tables Vol C Tables 4.2.6.8 and 6.1.1.4'
N N 0.0061 0.0033 'International Tables Vol C Tables 4.2.6.8 and 6.1.1.4'
O O 0.0106 0.0060 'International Tables Vol C Tables 4.2.6.8 and 6.1.1.4'

loop_
_geom_angle_atom_site_label_1
_geom_angle_atom_site_label_2
_geom_angle_atom_site_label_3
_geom_angle
_geom_angle_site_symmetry_3
C1 Au1 Cl1 177.8(2) .
C1 Au1 Au1 83.1(2) 5_657
Cl1 Au1 Au1 98.96(5) 5_657
C6 O1 H7 102.8 .
C1 N1 C3 109.6(8) .
C1 N1 C4 126.1(8) .
C3 N1 C4 124.2(8) .
C1 N2 C2 109.4(8) .
C1 N2 C5 125.3(8) .
C2 N2 C5 125.0(8) .
N1 C1 N2 107.0(8) .
N1 C1 Au1 125.3(7) .
N2 C1 Au1 127.7(7) .
C3 C2 N2 107.0(9) .
C3 C2 H2 126.5 .
N2 C2 H2 126.5 .
C2 C3 N1 107.0(9) .
C2 C3 H3 126.5 .
N1 C3 H3 126.5 .
N2 C5 C6 111.5(7) .
N2 C5 H5A 109.3 .
C6 C5 H5A 109.3 .
N2 C5 H5B 109.3 .
C6 C5 H5B 109.3 .
H5A C5 H5B 108.0 .
O1 C6 C5 112.3(8) .
O1 C6 H6A 109.1 .
C5 C6 H6A 109.1 .
O1 C6 H6B 109.1 .
C5 C6 H6B 109.1 .
H6A C6 H6B 107.9 .
N1 C4 H4A 109.5 .
N1 C4 H4B 109.5 .
H4A C4 H4B 109.5 .
N1 C4 H4C 109.5 .
H4A C4 H4C 109.5 .
H4B C4 H4C 109.5 .

loop_
_geom_bond_atom_site_label_1
_geom_bond_atom_site_label_2
_geom_bond_distance
_geom_bond_site_symmetry_2
Au1 C1 1.997(10) .
Au1 Cl1 2.294(2) .
Au1 Au1 3.3391(6) 5_657
O1 C6 1.420(10) .
O1 H7 0.8181 .
N1 C1 1.332(11) .
N1 C3 1.378(11) .
N1 C4 1.451(10) .
N2 C1 1.333(12) .
N2 C2 1.383(13) .
N2 C5 1.458(11) .
C2 C3 1.334(14) .
C2 H2 0.9300 .
C3 H3 0.9300 .
C5 C6 1.526(11) .
C5 H5A 0.9700 .
C5 H5B 0.9700 .
C6 H6A 0.9700 .
C6 H6B 0.9700 .
C4 H4A 0.9600 .
C4 H4B 0.9600 .
C4 H4C 0.9600 .

loop_
_geom_torsion_atom_site_label_1
_geom_torsion_atom_site_label_2
_geom_torsion_atom_site_label_3
_geom_torsion_atom_site_label_4
_geom_torsion
_geom_torsion_site_symmetry_1
C3 N1 C1 N2 0.3(9) .
C4 N1 C1 N2 -177.0(7) .
C3 N1 C1 Au1 -179.8(6) .
C4 N1 C1 Au1 2.9(11) .
C2 N2 C1 N1 0.6(9) .
C5 N2 C1 N1 174.0(7) .
C2 N2 C1 Au1 -179.3(6) .
C5 N2 C1 Au1 -5.9(12) .
Cl1 Au1 C1 N1 83(7) .
Au1 Au1 C1 N1 -80.5(6) 5_657
Cl1 Au1 C1 N2 -97(7) .
Au1 Au1 C1 N2 99.4(7) 5_657
C1 N2 C2 C3 -1.3(10) .
C5 N2 C2 C3 -174.8(7) .
N2 C2 C3 N1 1.4(10) .
C1 N1 C3 C2 -1.1(10) .
C4 N1 C3 C2 176.2(7) .
C1 N2 C5 C6 -77.2(10) .
C2 N2 C5 C6 95.3(10) .
N2 C5 C6 O1 -59.5(9) .
